data_7057993
loop_
_publ_author_name
'Ghosh, Sabari'
'Srivastava, Ankit Kumar'
'Pal, Samudranil'

_publ_section_title
;
 Dihydroxo-bridged diuranyl(vi) complexes with
 2-((2-(6-chloropyridazin-3-yl)hydrazono)methyl)-4-R-phenols: structural
 insights and visible light driven photocatalytic activities
;
_journal_issue 2
_journal_name_full 'New Journal of Chemistry'
_journal_page_first 970
_journal_paper_doi 10.1039/C8NJ05038D
_journal_volume 43
_journal_year 2019
_chemical_formula_sum 'C28 H34 Cl2 N10 O11 U2'
_chemical_formula_weight 1233.61
_space_group_IT_number 2
_space_group_name_Hall '-P 1'
_space_group_name_H-M_alt 'P -1'
_symmetry_cell_setting triclinic
_symmetry_space_group_name_Hall '-P 1'
_symmetry_space_group_name_H-M 'P -1'
_atom_sites_solution_hydrogens geom
_atom_sites_solution_primary direct
_atom_sites_solution_secondary difmap
_audit_creation_method SHELXL-97
_audit_update_record
;
2018-09-28 deposited with the CCDC.
2018-11-28 downloaded from the CCDC.
;
_cell_angle_alpha 73.799(3)
_cell_angle_beta 89.767(3)
_cell_angle_gamma 89.067(3)
_cell_formula_units_Z 2
_cell_length_a 7.0485(5)
_cell_length_b 14.7628(11)
_cell_length_c 18.7692(14)
_cell_measurement_reflns_used 9735
_cell_measurement_temperature 298(2)
_cell_measurement_theta_max 27.64
_cell_measurement_theta_min 2.78
_cell_volume 1875.2(2)
_computing_cell_refinement 'Bruker SAINT'
_computing_data_collection 'Bruker APEX2'
_computing_data_reduction 'Bruker SAINT'
_computing_molecular_graphics 'MERCURY (Macrae et al, 2008)'
_computing_publication_material 'WinGX publication routines (Farrugia, 1999)'
_computing_structure_refinement 'SHELXL-97 (Sheldrick, 2008)'
_computing_structure_solution 'SHELXS-97 (Sheldrick, 2008)'
_diffrn_ambient_temperature 298(2)
_diffrn_measured_fraction_theta_full 0.997
_diffrn_measured_fraction_theta_max 0.997
_diffrn_measurement_device_type 'Bruker APEX-II CCD'
_diffrn_measurement_method '\f and \w scans'
_diffrn_radiation_monochromator graphite
_diffrn_radiation_source 'fine-focus sealed tube'
_diffrn_radiation_type MoK\a
_diffrn_radiation_wavelength 0.71073
_diffrn_reflns_av_R_equivalents 0.0000
_diffrn_reflns_av_sigmaI/netI 0.0244
_diffrn_reflns_limit_h_max 8
_diffrn_reflns_limit_h_min -8
_diffrn_reflns_limit_k_max 17
_diffrn_reflns_limit_k_min -16
_diffrn_reflns_limit_l_max 22
_diffrn_reflns_limit_l_min 0
_diffrn_reflns_number 6603
_diffrn_reflns_theta_full 25.00
_diffrn_reflns_theta_max 25.00
_diffrn_reflns_theta_min 2.26
_exptl_absorpt_coefficient_mu 8.837
_exptl_absorpt_correction_T_max 0.1092
_exptl_absorpt_correction_T_min 0.0796
_exptl_absorpt_correction_type empirical
_exptl_absorpt_process_details
;
'SADABS (Sheldrick 1997)'
and
'XABS2' Parkin S,Moezzi B & Hope H, (1995) J. Appl. Cryst. 28, 53-56
Cubic fit to sin(theta)/lambda - 24 parameters
;
_exptl_crystal_colour Brown
_exptl_crystal_density_diffrn 2.185
_exptl_crystal_density_meas ?
_exptl_crystal_density_method 'not measured'
_exptl_crystal_description Block
_exptl_crystal_F_000 1156
_exptl_crystal_size_max 0.58
_exptl_crystal_size_mid 0.52
_exptl_crystal_size_min 0.45
_refine_diff_density_max 3.227
_refine_diff_density_min -1.941
_refine_diff_density_rms 0.133
_refine_ls_extinction_method none
_refine_ls_goodness_of_fit_ref 1.086
_refine_ls_hydrogen_treatment mixed
_refine_ls_matrix_type full
_refine_ls_number_parameters 482
_refine_ls_number_reflns 6603
_refine_ls_number_restraints 0
_refine_ls_restrained_S_all 1.086
_refine_ls_R_factor_all 0.0351
_refine_ls_R_factor_gt 0.0307
_refine_ls_shift/su_max 0.002
_refine_ls_shift/su_mean 0.000
_refine_ls_structure_factor_coef Fsqd
_refine_ls_weighting_details 'calc w=1/[\s^2^(Fo^2^)+(0.0115P)^2^+17.1025P] where P=(Fo^2^+2Fc^2^)/3'
_refine_ls_weighting_scheme calc
_refine_ls_wR_factor_gt 0.0710
_refine_ls_wR_factor_ref 0.0728
_reflns_number_gt 5938
_reflns_number_total 6603
_reflns_threshold_expression >2\s(I)
_cod_data_source_file c8nj05038d2.cif
_cod_data_source_block 1-H2O-2Me2NCHO
_cod_depositor_comments
;
The following automatic conversions were performed:

'_symmetry_cell_setting' value 'Triclinic' changed to 'triclinic'
according to
/home/data/users/saulius/crontab/automatic-downloads/rss-feeds/RSC/lib/dictionaries/cif_core.dic
dictionary named 'cif_core.dic' version 2.4.2 from 2011-04-26.

'_exptl_crystal_density_meas' value 'not measured' was changed to '?'
- the value is perceived as not measured.

Automatic conversion script
Id: cif_fix_values 4973 2017-02-22 13:04:09Z antanas 

 Adding full bibliography for 7057993--7057994.cif.
;
_cod_original_sg_symbol_H-M P-1
_cod_database_code 7057993

loop_
_symmetry_equiv_pos_as_xyz
'x, y, z'
'-x, -y, -z'

loop_
_atom_site_label
_atom_site_type_symbol
_atom_site_fract_x
_atom_site_fract_y
_atom_site_fract_z
_atom_site_U_iso_or_equiv
_atom_site_adp_type
_atom_site_occupancy
_atom_site_symmetry_multiplicity
_atom_site_calc_flag
_atom_site_refinement_flags
U1 U 0.73972(4) 0.394465(16) 0.656683(12) 0.02724(8) Uani 1 1 d .
U2 U 0.76833(4) 0.189822(16) 0.838752(12) 0.02841(8) Uani 1 1 d .
Cl1 Cl 0.6674(5) 0.07287(19) 0.52767(18) 0.0927(10) Uani 1 1 d .
Cl2 Cl 0.7558(4) 0.52687(14) 0.95532(14) 0.0717(7) Uani 1 1 d .
O1 O 0.7153(9) 0.5433(3) 0.6603(3) 0.0489(14) Uani 1 1 d .
O2 O 0.4849(7) 0.3906(4) 0.6542(3) 0.0455(13) Uani 1 1 d .
O3 O 0.9903(7) 0.4011(4) 0.6491(3) 0.0426(12) Uani 1 1 d .
O4 O 0.7557(7) 0.3541(3) 0.7837(2) 0.0347(11) Uani 1 1 d .
H4A H 0.7571 0.3981 0.8107 0.042 Uiso 1 1 calc R
O5 O 0.7619(8) 0.2315(3) 0.7092(2) 0.0373(11) Uani 1 1 d .
H5A H 0.7676 0.1880 0.6817 0.045 Uiso 1 1 calc R
O6 O 0.7721(11) 0.0405(4) 0.8393(3) 0.0641(19) Uani 1 1 d .
O7 O 0.5222(9) 0.1896(4) 0.8436(3) 0.0486(14) Uani 1 1 d .
O8 O 1.0209(8) 0.1899(4) 0.8427(3) 0.0498(14) Uani 1 1 d .
N1 N 0.7483(8) 0.5107(4) 0.5219(3) 0.0313(12) Uani 1 1 d .
N2 N 0.7349(9) 0.4718(4) 0.4628(3) 0.0381(14) Uani 1 1 d .
H2A H 0.7363 0.5077 0.4180 0.046 Uiso 1 1 calc R
N3 N 0.7235(9) 0.3247(4) 0.5450(3) 0.0359(13) Uani 1 1 d .
N4 N 0.7035(10) 0.2297(4) 0.5590(3) 0.0448(16) Uani 1 1 d .
N5 N 0.7677(9) 0.0816(4) 0.9757(3) 0.0324(13) Uani 1 1 d .
N6 N 0.7801(9) 0.1253(4) 1.0317(3) 0.0382(14) Uani 1 1 d .
H6 H 0.7878 0.0917 1.0772 0.046 Uiso 1 1 calc R
N7 N 0.7722(9) 0.2701(4) 0.9446(3) 0.0327(13) Uani 1 1 d .
N8 N 0.7663(10) 0.3656(4) 0.9280(3) 0.0396(14) Uani 1 1 d .
C1 C 0.7574(10) 0.6305(5) 0.6277(4) 0.0362(16) Uani 1 1 d .
C2 C 0.7689(12) 0.6972(6) 0.6674(5) 0.049(2) Uani 1 1 d .
H2 H 0.7487 0.6785 0.7184 0.059 Uiso 1 1 calc R
C3 C 0.8088(15) 0.7887(6) 0.6333(6) 0.065(3) Uani 1 1 d .
H3 H 0.8138 0.8316 0.6613 0.078 Uiso 1 1 calc R
C4 C 0.8419(15) 0.8193(6) 0.5582(6) 0.066(3) Uani 1 1 d .
H4 H 0.8726 0.8818 0.5357 0.079 Uiso 1 1 calc R
C5 C 0.8290(13) 0.7563(6) 0.5170(5) 0.055(2) Uani 1 1 d .
H5 H 0.8466 0.7773 0.4659 0.066 Uiso 1 1 calc R
C6 C 0.7900(10) 0.6610(5) 0.5498(4) 0.0366(16) Uani 1 1 d .
C7 C 0.7772(10) 0.6013(5) 0.5005(4) 0.0369(17) Uani 1 1 d .
H7 H 0.7905 0.6296 0.4499 0.044 Uiso 1 1 calc R
C8 C 0.7200(10) 0.3790(5) 0.4753(4) 0.0335(15) Uani 1 1 d .
C9 C 0.7011(12) 0.3394(6) 0.4149(4) 0.050(2) Uani 1 1 d .
H9 H 0.7011 0.3777 0.3662 0.061 Uiso 1 1 calc R
C10 C 0.6830(13) 0.2457(7) 0.4294(5) 0.058(2) Uani 1 1 d .
H10 H 0.6700 0.2162 0.3920 0.070 Uiso 1 1 calc R
C11 C 0.6852(13) 0.1951(6) 0.5044(5) 0.053(2) Uani 1 1 d .
C12 C 0.7476(12) -0.0480(5) 0.8769(4) 0.0417(18) Uani 1 1 d .
C13 C 0.7411(10) -0.0738(5) 0.9543(4) 0.0340(15) Uani 1 1 d .
C14 C 0.7196(12) -0.1694(5) 0.9931(5) 0.0471(19) Uani 1 1 d .
H14 H 0.7168 -0.1873 1.0447 0.057 Uiso 1 1 calc R
C15 C 0.7028(15) -0.2361(6) 0.9558(5) 0.059(2) Uani 1 1 d .
H15 H 0.6887 -0.2992 0.9820 0.071 Uiso 1 1 calc R
C16 C 0.7067(15) -0.2100(6) 0.8794(5) 0.062(3) Uani 1 1 d .
H16 H 0.6938 -0.2556 0.8542 0.075 Uiso 1 1 calc R
C17 C 0.7295(15) -0.1171(6) 0.8399(5) 0.060(2) Uani 1 1 d .
H17 H 0.7330 -0.1004 0.7883 0.072 Uiso 1 1 calc R
C18 C 0.7461(11) -0.0098(4) 1.0000(4) 0.0390(18) Uani 1 1 d .
H18 H 0.7328 -0.0356 1.0509 0.047 Uiso 1 1 calc R
C19 C 0.7803(10) 0.2190(5) 1.0158(4) 0.0341(15) Uani 1 1 d .
C20 C 0.7860(13) 0.2616(5) 1.0745(4) 0.047(2) Uani 1 1 d .
H20 H 0.7946 0.2252 1.1236 0.057 Uiso 1 1 calc R
C21 C 0.7786(13) 0.3570(6) 1.0570(4) 0.049(2) Uani 1 1 d .
H21 H 0.7795 0.3890 1.0933 0.058 Uiso 1 1 calc R
C22 C 0.7697(12) 0.4050(5) 0.9811(4) 0.0419(18) Uani 1 1 d .
O9 O 0.7726(10) 0.0506(4) 1.1838(3) 0.0598(16) Uani 1 1 d .
N9 N 0.7795(11) -0.0807(5) 1.2821(4) 0.0521(18) Uani 1 1 d .
C23 C 0.7439(12) -0.0333(6) 1.2131(4) 0.0438(18) Uani 1 1 d .
H23 H 0.6912 -0.0670 1.1831 0.053 Uiso 1 1 calc R
C24 C 0.7343(14) -0.1807(6) 1.3104(5) 0.058(2) Uani 1 1 d .
H24A H 0.6708 -0.2010 1.2725 0.087 Uiso 1 1 calc R
H24B H 0.6530 -0.1897 1.3529 0.087 Uiso 1 1 calc R
H24C H 0.8493 -0.2169 1.3244 0.087 Uiso 1 1 calc R
C25 C 0.884(2) -0.0381(9) 1.3301(7) 0.119(6) Uani 1 1 d .
H25A H 0.9364 0.0204 1.3013 0.179 Uiso 1 1 calc R
H25B H 0.9849 -0.0800 1.3539 0.179 Uiso 1 1 calc R
H25C H 0.8003 -0.0263 1.3671 0.179 Uiso 1 1 calc R
O10 O 0.5738(13) 0.3696(6) 1.2126(5) 0.101(3) Uani 1 1 d .
N10 N 0.7402(10) 0.5037(5) 1.1966(4) 0.0520(17) Uani 1 1 d .
C26 C 0.5826(15) 0.4569(7) 1.1973(6) 0.069(3) Uani 1 1 d .
H26 H 0.4701 0.4915 1.1855 0.083 Uiso 1 1 calc R
C27 C 0.9149(15) 0.4531(8) 1.2168(6) 0.078(3) Uani 1 1 d .
H27A H 0.8982 0.3882 1.2183 0.116 Uiso 1 1 calc R
H27B H 0.9536 0.4570 1.2648 0.116 Uiso 1 1 calc R
H27C H 1.0104 0.4801 1.1809 0.116 Uiso 1 1 calc R
C28 C 0.7390(16) 0.6055(7) 1.1778(7) 0.079(3) Uani 1 1 d .
H28A H 0.6103 0.6287 1.1732 0.119 Uiso 1 1 calc R
H28B H 0.8041 0.6303 1.1316 0.119 Uiso 1 1 calc R
H28C H 0.8018 0.6252 1.2162 0.119 Uiso 1 1 calc R
O11 O 0.686(3) 0.1853(10) 1.2749(7) 0.229(9) Uani 1 1 d .
H11A H 0.6960 0.1591 1.2336 0.344 Uiso 1 1 d R
H11B H 0.7065 0.2515 1.2534 0.344 Uiso 1 1 d R

loop_
_atom_site_aniso_label
_atom_site_aniso_U_11
_atom_site_aniso_U_22
_atom_site_aniso_U_33
_atom_site_aniso_U_23
_atom_site_aniso_U_13
_atom_site_aniso_U_12
U1 0.03641(15) 0.02495(13) 0.01649(12) 0.00058(9) 0.00052(10) 0.00002(10)
U2 0.04367(16) 0.02181(13) 0.01743(12) -0.00164(9) -0.00064(10) 0.00009(10)
Cl1 0.141(3) 0.0527(15) 0.094(2) -0.0360(15) -0.0165(19) -0.0141(16)
Cl2 0.125(2) 0.0284(10) 0.0655(14) -0.0191(10) 0.0001(14) -0.0005(12)
O1 0.090(4) 0.029(3) 0.025(3) -0.005(2) 0.005(3) 0.001(3)
O2 0.033(3) 0.057(3) 0.040(3) -0.002(2) -0.004(2) 0.003(2)
O3 0.048(3) 0.048(3) 0.028(3) -0.003(2) 0.000(2) -0.004(2)
O4 0.062(3) 0.022(2) 0.018(2) -0.0016(18) -0.001(2) -0.002(2)
O5 0.066(3) 0.023(2) 0.023(2) -0.0074(19) 0.001(2) 0.000(2)
O6 0.137(6) 0.028(3) 0.027(3) -0.007(2) -0.002(3) 0.000(3)
O7 0.086(4) 0.037(3) 0.022(2) -0.006(2) -0.011(3) -0.007(3)
O8 0.041(3) 0.064(4) 0.042(3) -0.012(3) -0.006(2) 0.013(3)
N1 0.039(3) 0.032(3) 0.019(3) -0.001(2) 0.001(2) 0.003(2)
N2 0.058(4) 0.037(3) 0.015(3) 0.001(2) -0.001(3) 0.000(3)
N3 0.049(4) 0.034(3) 0.026(3) -0.009(2) -0.004(3) 0.000(3)
N4 0.063(4) 0.034(3) 0.037(3) -0.010(3) -0.003(3) -0.006(3)
N5 0.049(4) 0.026(3) 0.021(3) -0.005(2) 0.000(2) 0.002(3)
N6 0.070(4) 0.027(3) 0.016(3) -0.003(2) -0.002(3) 0.000(3)
N7 0.050(4) 0.023(3) 0.025(3) -0.007(2) 0.002(3) -0.003(2)
N8 0.061(4) 0.025(3) 0.032(3) -0.008(3) 0.003(3) 0.001(3)
C1 0.039(4) 0.030(4) 0.035(4) -0.002(3) 0.003(3) 0.005(3)
C2 0.065(5) 0.043(5) 0.044(5) -0.019(4) 0.005(4) 0.005(4)
C3 0.085(7) 0.043(5) 0.070(6) -0.023(5) -0.001(5) 0.003(5)
C4 0.084(7) 0.035(5) 0.074(7) -0.009(4) 0.004(5) -0.007(5)
C5 0.058(5) 0.042(5) 0.053(5) 0.007(4) 0.003(4) 0.001(4)
C6 0.040(4) 0.029(4) 0.034(4) 0.001(3) 0.001(3) -0.001(3)
C7 0.031(4) 0.025(3) 0.045(4) 0.006(3) -0.014(3) 0.000(3)
C8 0.036(4) 0.043(4) 0.021(3) -0.007(3) -0.001(3) 0.002(3)
C9 0.059(5) 0.063(6) 0.032(4) -0.018(4) -0.006(4) 0.011(4)
C10 0.063(6) 0.072(6) 0.048(5) -0.032(5) -0.013(4) 0.007(5)
C11 0.065(6) 0.048(5) 0.052(5) -0.021(4) -0.007(4) -0.003(4)
C12 0.066(5) 0.022(3) 0.036(4) -0.007(3) 0.001(4) 0.002(3)
C13 0.041(4) 0.023(3) 0.034(4) -0.002(3) 0.004(3) 0.001(3)
C14 0.057(5) 0.031(4) 0.050(5) -0.006(3) 0.005(4) -0.004(4)
C15 0.091(7) 0.026(4) 0.059(6) -0.007(4) 0.011(5) -0.001(4)
C16 0.089(7) 0.036(5) 0.069(6) -0.026(4) 0.000(5) 0.000(4)
C17 0.101(8) 0.036(4) 0.043(5) -0.014(4) -0.002(5) 0.003(5)
C18 0.060(5) 0.021(3) 0.033(4) -0.003(3) -0.033(3) 0.009(3)
C19 0.045(4) 0.032(4) 0.026(3) -0.009(3) -0.003(3) -0.001(3)
C20 0.073(6) 0.040(4) 0.028(4) -0.009(3) -0.002(4) -0.006(4)
C21 0.077(6) 0.042(4) 0.034(4) -0.023(4) 0.005(4) -0.007(4)
C22 0.062(5) 0.028(4) 0.039(4) -0.015(3) 0.003(4) -0.003(3)
O9 0.098(5) 0.038(3) 0.035(3) 0.003(2) -0.001(3) -0.002(3)
N9 0.075(5) 0.044(4) 0.032(3) -0.003(3) -0.009(3) -0.006(3)
C23 0.055(5) 0.044(5) 0.028(4) -0.004(3) -0.002(3) 0.000(4)
C24 0.074(6) 0.049(5) 0.041(5) 0.002(4) 0.018(4) 0.011(4)
C25 0.191(16) 0.082(9) 0.073(8) -0.001(7) -0.055(9) -0.041(9)
O10 0.103(6) 0.080(6) 0.128(7) -0.042(5) 0.041(6) -0.028(5)
N10 0.051(4) 0.053(4) 0.055(4) -0.020(3) 0.002(3) -0.002(3)
C26 0.059(6) 0.064(6) 0.095(8) -0.036(6) 0.012(5) -0.005(5)
C27 0.072(7) 0.076(7) 0.083(8) -0.021(6) -0.023(6) 0.004(6)
C28 0.081(8) 0.059(6) 0.100(9) -0.027(6) 0.006(6) -0.004(5)
O11 0.44(3) 0.153(12) 0.111(9) -0.068(9) -0.070(13) 0.101(14)

loop_
_atom_type_symbol
_atom_type_description
_atom_type_scat_dispersion_real
_atom_type_scat_dispersion_imag
_atom_type_scat_source
C C 0.0033 0.0016 'International Tables Vol C Tables 4.2.6.8 and 6.1.1.4'
H H 0.0000 0.0000 'International Tables Vol C Tables 4.2.6.8 and 6.1.1.4'
N N 0.0061 0.0033 'International Tables Vol C Tables 4.2.6.8 and 6.1.1.4'
O O 0.0106 0.0060 'International Tables Vol C Tables 4.2.6.8 and 6.1.1.4'
Cl Cl 0.1484 0.1585 'International Tables Vol C Tables 4.2.6.8 and 6.1.1.4'
U U -9.6767 9.6646 'International Tables Vol C Tables 4.2.6.8 and 6.1.1.4'

loop_
_geom_angle_atom_site_label_1
_geom_angle_atom_site_label_2
_geom_angle_atom_site_label_3
_geom_angle
O3 U1 O2 174.1(2)
O3 U1 O1 91.8(2)
O2 U1 O1 88.8(2)
O3 U1 O4 91.5(2)
O2 U1 O4 94.3(2)
O1 U1 O4 86.77(17)
O3 U1 O5 90.5(2)
O2 U1 O5 91.5(2)
O1 U1 O5 154.40(16)
O4 U1 O5 67.67(15)
O3 U1 N3 90.8(2)
O2 U1 N3 84.4(2)
O1 U1 N3 130.01(18)
O4 U1 N3 143.04(17)
O5 U1 N3 75.42(17)
O3 U1 N1 83.5(2)
O2 U1 N1 91.2(2)
O1 U1 N1 69.24(17)
O4 U1 N1 155.26(17)
O5 U1 N1 136.32(16)
N3 U1 N1 61.51(18)
O3 U1 U2 92.28(16)
O2 U1 U2 92.48(16)
O1 U1 U2 120.61(12)
O4 U1 U2 33.91(11)
O5 U1 U2 33.80(11)
N3 U1 U2 109.14(13)
N1 U1 U2 169.53(12)
O7 U2 O8 174.7(2)
O7 U2 O6 90.5(3)
O8 U2 O6 90.9(3)
O7 U2 O5 91.8(2)
O8 U2 O5 93.4(2)
O6 U2 O5 88.68(17)
O7 U2 O4 89.3(2)
O8 U2 O4 91.6(2)
O6 U2 O4 155.29(17)
O5 U2 O4 66.63(15)
O7 U2 N7 88.6(2)
O8 U2 N7 86.6(2)
O6 U2 N7 132.11(18)
O5 U2 N7 139.21(16)
O4 U2 N7 72.60(16)
O7 U2 N5 87.1(2)
O8 U2 N5 88.5(2)
O6 U2 N5 70.11(18)
O5 U2 N5 158.74(16)
O4 U2 N5 134.53(16)
N7 U2 N5 62.02(17)
O7 U2 U1 89.59(16)
O8 U2 U1 94.00(18)
O6 U2 U1 122.41(13)
O5 U2 U1 33.78(11)
O4 U2 U1 32.88(11)
N7 U2 U1 105.47(12)
N5 U2 U1 167.11(12)
C1 O1 U1 145.9(5)
U1 O4 U2 113.22(18)
U1 O5 U2 112.42(18)
C12 O6 U2 147.9(5)
C7 N1 N2 112.6(6)
C7 N1 U1 129.8(5)
N2 N1 U1 117.5(4)
C8 N2 N1 120.1(5)
C8 N3 N4 119.6(6)
C8 N3 U1 122.1(5)
N4 N3 U1 118.1(4)
C11 N4 N3 118.7(7)
C18 N5 N6 113.5(5)
C18 N5 U2 129.0(4)
N6 N5 U2 117.3(4)
C19 N6 N5 120.4(5)
C19 N7 N8 119.3(5)
C19 N7 U2 121.1(4)
N8 N7 U2 119.6(4)
C22 N8 N7 119.2(6)
O1 C1 C2 121.3(7)
O1 C1 C6 120.8(7)
C2 C1 C6 118.0(7)
C3 C2 C1 121.5(8)
C2 C3 C4 121.3(9)
C5 C4 C3 119.0(8)
C4 C5 C6 121.7(8)
C5 C6 C1 118.5(7)
C5 C6 C7 116.8(7)
C1 C6 C7 124.7(6)
N1 C7 C6 124.7(7)
N2 C8 N3 118.8(6)
N2 C8 C9 120.1(6)
N3 C8 C9 121.1(7)
C10 C9 C8 118.6(8)
C9 C10 C11 115.8(8)
N4 C11 C10 126.1(8)
N4 C11 Cl1 115.4(7)
C10 C11 Cl1 118.5(7)
O6 C12 C17 120.2(7)
O6 C12 C13 120.4(6)
C17 C12 C13 119.4(7)
C12 C13 C14 119.0(7)
C12 C13 C18 125.7(6)
C14 C13 C18 115.2(7)
C15 C14 C13 120.7(8)
C14 C15 C16 119.9(8)
C17 C16 C15 120.7(8)
C16 C17 C12 120.2(8)
N5 C18 C13 125.4(7)
N6 C19 N7 118.9(6)
N6 C19 C20 119.1(6)
N7 C19 C20 122.0(6)
C21 C20 C19 118.0(7)
C20 C21 C22 116.3(7)
N8 C22 C21 125.3(7)
N8 C22 Cl2 116.2(6)
C21 C22 Cl2 118.5(6)
C23 N9 C25 120.5(8)
C23 N9 C24 121.5(7)
C25 N9 C24 117.7(8)
O9 C23 N9 127.0(8)
C26 N10 C27 119.5(9)
C26 N10 C28 121.2(9)
C27 N10 C28 119.2(8)
O10 C26 N10 124.5(10)

loop_
_geom_bond_atom_site_label_1
_geom_bond_atom_site_label_2
_geom_bond_distance
U1 O3 1.773(5)
U1 O2 1.799(5)
U1 O1 2.220(5)
U1 O4 2.293(4)
U1 O5 2.335(4)
U1 N3 2.584(6)
U1 N1 2.632(5)
U1 U2 3.8821(4)
U2 O7 1.737(6)
U2 O8 1.782(5)
U2 O6 2.202(5)
U2 O5 2.336(4)
U2 O4 2.356(4)
U2 N7 2.582(5)
U2 N5 2.621(5)
Cl1 C11 1.740(9)
Cl2 C22 1.728(7)
O1 C1 1.301(8)
O6 C12 1.314(9)
N1 C7 1.303(8)
N1 N2 1.390(8)
N2 C8 1.328(9)
N3 C8 1.331(8)
N3 N4 1.362(8)
N4 C11 1.275(10)
N5 C18 1.309(8)
N5 N6 1.383(8)
N6 C19 1.332(9)
N7 C19 1.340(8)
N7 N8 1.356(8)
N8 C22 1.288(9)
C1 C2 1.395(10)
C1 C6 1.423(10)
C2 C3 1.358(12)
C3 C4 1.375(14)
C4 C5 1.370(13)
C5 C6 1.401(10)
C6 C7 1.450(10)
C8 C9 1.421(10)
C9 C10 1.342(12)
C10 C11 1.398(12)
C12 C17 1.392(11)
C12 C13 1.396(10)
C13 C14 1.406(10)
C13 C18 1.443(10)
C14 C15 1.365(12)
C15 C16 1.379(13)
C16 C17 1.376(12)
C19 C20 1.413(10)
C20 C21 1.355(11)
C21 C22 1.403(11)
O9 C23 1.226(9)
N9 C23 1.312(9)
N9 C25 1.446(13)
N9 C24 1.462(11)
O10 C26 1.241(12)
N10 C26 1.316(12)
N10 C27 1.426(12)
N10 C28 1.445(12)

loop_
_geom_hbond_atom_site_label_D
_geom_hbond_atom_site_label_H
_geom_hbond_atom_site_label_A
_geom_hbond_distance_DH
_geom_hbond_distance_HA
_geom_hbond_distance_DA
_geom_hbond_angle_DHA
_geom_hbond_site_symmetry_A
N2 H2A O2 0.86 2.31 2.964(7) 133.3 2_666
N2 H2A O3 0.86 2.50 3.093(8) 127.3 2_766
N6 H6 O9 0.86 1.93 2.758(8) 162.7 .
O11 H11A O9 0.96 2.13 3.017(13) 153.0 .
O11 H11B O10 0.96 1.93 2.750(16) 142.3 .
